data_7102824
loop_
_publ_author_name
'Imai, Yoshitane'
'Kawaguchi, Kakuhiro'
'Tajima, Nobuo'
'Sato, Tomohiro'
'Kuroda, Reiko'
'Matsubara, Yoshio'

_publ_section_title
;
 A coincident spontaneous resolution system for racemic
 1,1'-binaphthyl-2,2'-dicarboxylic acid and
 1,2-diphenylethylenediamine induced by water
;
_journal_coden_ASTM CHCOFS
_journal_issue 3
_journal_name_full
;
 Chemical Communications (Cambridge, United Kingdom)
;
_journal_page_first 362
_journal_page_last 364
_journal_paper_doi 10.1039/b714226a
_journal_year 2008
_chemical_formula_sum 'C88 H100 N4 O12'
_chemical_formula_weight 1405.72
_space_group_IT_number 15
_symmetry_cell_setting monoclinic
_symmetry_space_group_name_Hall '-C 2yc'
_symmetry_space_group_name_H-M 'C 1 2/c 1'
_atom_sites_solution_hydrogens geom
_atom_sites_solution_primary direct
_atom_sites_solution_secondary difmap
_audit_creation_method SHELXL-97
_cell_angle_alpha 90.00
_cell_angle_beta 119.229(1)
_cell_angle_gamma 90.00
_cell_formula_units_Z 8
_cell_length_a 55.014(3)
_cell_length_b 11.360(1)
_cell_length_c 27.971(2)
_cell_measurement_reflns_used 9136
_cell_measurement_temperature 120(2)
_cell_measurement_theta_max 27.90
_cell_measurement_theta_min 1.46
_cell_volume 15255(2)
_computing_cell_refinement 'Bruker SAINT'
_computing_data_collection 'Bruker SMART'
_computing_data_reduction 'Bruker SAINT'
_computing_structure_refinement 'SHELXL-97 (Sheldrick, 1997)'
_computing_structure_solution 'SHELXS-97 (Sheldrick, 1997)'
_diffrn_ambient_temperature 120(2)
_diffrn_measured_fraction_theta_full 0.959
_diffrn_measured_fraction_theta_max 0.959
_diffrn_measurement_device_type 'CCD area detector'
_diffrn_measurement_method '\w scans'
_diffrn_radiation_monochromator graphite
_diffrn_radiation_source 'fine-focus sealed tube'
_diffrn_radiation_type MoK\a
_diffrn_radiation_wavelength 0.71073
_diffrn_reflns_av_R_equivalents 0.0710
_diffrn_reflns_av_sigmaI/netI 0.1091
_diffrn_reflns_limit_h_max 71
_diffrn_reflns_limit_h_min -64
_diffrn_reflns_limit_k_max 14
_diffrn_reflns_limit_k_min -14
_diffrn_reflns_limit_l_max 30
_diffrn_reflns_limit_l_min -36
_diffrn_reflns_number 46044
_diffrn_reflns_theta_full 27.90
_diffrn_reflns_theta_max 27.90
_diffrn_reflns_theta_min 1.46
_exptl_absorpt_coefficient_mu 0.081
_exptl_absorpt_correction_T_max 0.9920
_exptl_absorpt_correction_T_min 0.9645
_exptl_absorpt_correction_type empirical
_exptl_absorpt_process_details 'Bruker SADABS'
_exptl_crystal_colour colorless
_exptl_crystal_density_diffrn 1.224
_exptl_crystal_density_method 'not measured'
_exptl_crystal_description plate
_exptl_crystal_F_000 6016
_exptl_crystal_size_max 0.45
_exptl_crystal_size_mid 0.40
_exptl_crystal_size_min 0.10
_refine_diff_density_max 0.800
_refine_diff_density_min -0.444
_refine_diff_density_rms 0.062
_refine_ls_extinction_method none
_refine_ls_goodness_of_fit_ref 1.023
_refine_ls_hydrogen_treatment constr
_refine_ls_matrix_type full
_refine_ls_number_parameters 939
_refine_ls_number_reflns 17465
_refine_ls_number_restraints 70
_refine_ls_restrained_S_all 1.038
_refine_ls_R_factor_all 0.1584
_refine_ls_R_factor_gt 0.0786
_refine_ls_shift/su_max 0.069
_refine_ls_shift/su_mean 0.002
_refine_ls_structure_factor_coef Fsqd
_refine_ls_weighting_details 'calc w=1/[\s^2^(Fo^2^)+(0.1020P)^2^+3.0837P] where P=(Fo^2^+2Fc^2^)/3'
_refine_ls_weighting_scheme calc
_refine_ls_wR_factor_gt 0.1860
_refine_ls_wR_factor_ref 0.2222
_reflns_number_gt 9136
_reflns_number_total 17465
_reflns_threshold_expression >2sigma(I)
_cod_data_source_file b714226a.txt
_cod_data_source_block imai79_1
_cod_depositor_comments
;
The following automatic conversions were performed:
'_symmetry_cell_setting' value 'Monoclinic' changed to 'monoclinic'
according to '/home/saulius/struct/CIF-dictionaries/cif_core.dic'
dictionary named 'cif_core.dic' version 2.4.1 from 2010-06-29.

Automatic conversion script
Id: cif_fix_enum 1527 2010-12-29 10:47:43Z saulius 
;
_cod_original_sg_symbol_H-M C2/c
_cod_database_code 7102824

loop_
_symmetry_equiv_pos_as_xyz
'x, y, z'
'-x, y, -z+1/2'
'x+1/2, y+1/2, z'
'-x+1/2, y+1/2, -z+1/2'
'-x, -y, -z'
'x, -y, z-1/2'
'-x+1/2, -y+1/2, -z'
'x+1/2, -y+1/2, z-1/2'

loop_
_atom_site_label
_atom_site_type_symbol
_atom_site_fract_x
_atom_site_fract_y
_atom_site_fract_z
_atom_site_U_iso_or_equiv
_atom_site_adp_type
_atom_site_occupancy
_atom_site_symmetry_multiplicity
_atom_site_calc_flag
_atom_site_refinement_flags
_atom_site_disorder_assembly
_atom_site_disorder_group
C1 C 0.20311(6) 0.9964(2) 0.38984(12) 0.0239(7) Uani 1 1 d . . .
C2 C 0.19282(6) 1.0290(3) 0.33618(12) 0.0233(7) Uani 1 1 d . . .
C3 C 0.20909(6) 1.0110(3) 0.31019(13) 0.0272(7) Uani 1 1 d . . .
H3 H 0.2017 1.0325 0.2728 0.033 Uiso 1 1 calc R . .
C4 C 0.23504(6) 0.9638(3) 0.33756(14) 0.0356(8) Uani 1 1 d . . .
H4 H 0.2454 0.9512 0.3189 0.043 Uiso 1 1 calc R . .
C5 C 0.27420(7) 0.8859(3) 0.42360(15) 0.0434(9) Uani 1 1 d . . .
H5 H 0.2852 0.8764 0.4063 0.052 Uiso 1 1 calc R . .
C6 C 0.28467(7) 0.8544(3) 0.47682(16) 0.0485(10) Uani 1 1 d . . .
H6 H 0.3030 0.8229 0.4965 0.058 Uiso 1 1 calc R . .
C7 C 0.26888(7) 0.8678(3) 0.50271(14) 0.0401(9) Uani 1 1 d . . .
H7 H 0.2764 0.8452 0.5400 0.048 Uiso 1 1 calc R . .
C8 C 0.24253(7) 0.9133(3) 0.47524(13) 0.0337(8) Uani 1 1 d . . .
H8 H 0.2320 0.9218 0.4937 0.040 Uiso 1 1 calc R . .
C9 C 0.23076(6) 0.9477(3) 0.41981(13) 0.0281(7) Uani 1 1 d . . .
C10 C 0.24679(6) 0.9333(3) 0.39335(14) 0.0314(8) Uani 1 1 d . . .
C2A C 0.16410(6) 1.0828(2) 0.30247(12) 0.0226(7) Uani 1 1 d . . .
O2 O 0.15224(4) 1.12637(17) 0.32709(8) 0.0249(5) Uani 1 1 d . . .
O3 O 0.15335(4) 1.07886(18) 0.25110(8) 0.0264(5) Uani 1 1 d . . .
C11 C 0.18688(6) 1.0039(2) 0.41952(11) 0.0238(7) Uani 1 1 d . . .
C12 C 0.16913(6) 0.9129(3) 0.41542(11) 0.0229(7) Uani 1 1 d . . .
C13 C 0.15643(7) 0.9132(3) 0.44838(12) 0.0320(8) Uani 1 1 d . . .
H13 H 0.1444 0.8504 0.4454 0.038 Uiso 1 1 calc R . .
C14 C 0.16118(7) 1.0028(3) 0.48481(13) 0.0375(8) Uani 1 1 d . . .
H14 H 0.1526 1.0007 0.5071 0.045 Uiso 1 1 calc R . .
C15 C 0.18368(8) 1.1945(3) 0.52569(13) 0.0416(9) Uani 1 1 d . . .
H15 H 0.1753 1.1950 0.5484 0.050 Uiso 1 1 calc R . .
C16 C 0.20026(8) 1.2859(3) 0.52822(14) 0.0497(10) Uani 1 1 d . . .
H16 H 0.2032 1.3498 0.5524 0.060 Uiso 1 1 calc R . .
C17 C 0.21289(8) 1.2861(3) 0.49559(14) 0.0459(10) Uani 1 1 d . . .
H17 H 0.2243 1.3507 0.4975 0.055 Uiso 1 1 calc R . .
C18 C 0.20912(7) 1.1947(3) 0.46082(13) 0.0358(8) Uani 1 1 d . . .
H18 H 0.2181 1.1956 0.4392 0.043 Uiso 1 1 calc R . .
C19 C 0.19185(6) 1.0987(3) 0.45686(12) 0.0286(7) Uani 1 1 d . . .
C20 C 0.17868(7) 1.0979(3) 0.48950(12) 0.0337(8) Uani 1 1 d . . .
C12A C 0.16251(6) 0.8153(3) 0.37440(12) 0.0226(7) Uani 1 1 d . . .
O12 O 0.14900(4) 0.84379(17) 0.32460(8) 0.0246(5) Uani 1 1 d . . .
O13 O 0.17032(4) 0.71295(17) 0.39210(8) 0.0298(5) Uani 1 1 d . . .
C21 C 0.05980(6) 0.7302(3) 0.08915(11) 0.0221(6) Uani 1 1 d . . .
C22 C 0.07824(6) 0.8174(3) 0.09392(11) 0.0227(7) Uani 1 1 d . . .
C23 C 0.09192(6) 0.8140(3) 0.06251(12) 0.0279(7) Uani 1 1 d . . .
H23 H 0.1045 0.8751 0.0662 0.033 Uiso 1 1 calc R . .
C24 C 0.08730(6) 0.7242(3) 0.02694(12) 0.0300(7) Uani 1 1 d . . .
H24 H 0.0967 0.7234 0.0061 0.036 Uiso 1 1 calc R . .
C25 C 0.06345(6) 0.5357(3) -0.01558(13) 0.0336(8) Uani 1 1 d . . .
H25 H 0.0723 0.5336 -0.0374 0.040 Uiso 1 1 calc R . .
C26 C 0.04602(7) 0.4468(3) -0.01953(14) 0.0430(10) Uani 1 1 d . . .
H26 H 0.0426 0.3838 -0.0444 0.052 Uiso 1 1 calc R . .
C27 C 0.03314(7) 0.4477(3) 0.01271(15) 0.0423(9) Uani 1 1 d . . .
H27 H 0.0214 0.3841 0.0104 0.051 Uiso 1 1 calc R . .
C28 C 0.03721(6) 0.5392(3) 0.04764(14) 0.0342(8) Uani 1 1 d . . .
H28 H 0.0281 0.5390 0.0690 0.041 Uiso 1 1 calc R . .
C29 C 0.05488(6) 0.6345(3) 0.05219(11) 0.0250(7) Uani 1 1 d . . .
C30 C 0.06856(6) 0.6314(3) 0.02059(12) 0.0291(7) Uani 1 1 d . . .
C22A C 0.08452(6) 0.9165(3) 0.13454(12) 0.0234(7) Uani 1 1 d . . .
O22 O 0.09711(4) 0.88875(17) 0.18446(8) 0.0257(5) Uani 1 1 d . . .
O23 O 0.07681(4) 1.01867(18) 0.11586(8) 0.0312(5) Uani 1 1 d . . .
C31 C 0.04339(6) 0.7409(3) 0.11875(12) 0.0227(7) Uani 1 1 d . . .
C32 C 0.05336(6) 0.7051(3) 0.17220(12) 0.0246(7) Uani 1 1 d . . .
C33 C 0.03779(6) 0.7302(3) 0.19897(13) 0.0334(8) Uani 1 1 d . . .
H33 H 0.0446 0.7043 0.2356 0.040 Uiso 1 1 calc R . .
C34 C 0.01339(7) 0.7902(3) 0.17383(14) 0.0394(9) Uani 1 1 d . . .
H34 H 0.0036 0.8068 0.1932 0.047 Uiso 1 1 calc R . .
C35 C -0.02302(6) 0.8914(3) 0.09182(15) 0.0401(9) Uani 1 1 d . . .
H35 H -0.0328 0.9104 0.1109 0.048 Uiso 1 1 calc R . .
C36 C -0.03355(7) 0.9251(3) 0.03899(15) 0.0408(9) Uani 1 1 d . . .
H36 H -0.0505 0.9681 0.0214 0.049 Uiso 1 1 calc R . .
C37 C -0.01949(6) 0.8967(3) 0.01040(14) 0.0364(8) Uani 1 1 d . . .
H37 H -0.0273 0.9179 -0.0271 0.044 Uiso 1 1 calc R . .
C38 C 0.00539(6) 0.8388(3) 0.03573(13) 0.0309(7) Uani 1 1 d . . .
H38 H 0.0149 0.8224 0.0159 0.037 Uiso 1 1 calc R . .
C39 C 0.01721(6) 0.8028(3) 0.09107(12) 0.0254(7) Uani 1 1 d . . .
C40 C 0.00237(6) 0.8280(3) 0.11910(13) 0.0315(8) Uani 1 1 d . . .
C32A C 0.08096(6) 0.6437(3) 0.20449(12) 0.0231(7) Uani 1 1 d . . .
O32 O 0.09273(4) 0.59939(17) 0.17973(8) 0.0231(5) Uani 1 1 d . . .
O33 O 0.09161(4) 0.64124(18) 0.25604(8) 0.0272(5) Uani 1 1 d . . .
C41 C 0.05682(6) 1.2458(3) 0.19683(12) 0.0255(7) Uani 1 1 d . . .
C42 C 0.05177(7) 1.3558(3) 0.21140(16) 0.0431(9) Uani 1 1 d . . .
H42 H 0.0653 1.3929 0.2441 0.052 Uiso 1 1 calc R . .
C43 C 0.02651(9) 1.4111(4) 0.1774(2) 0.0678(14) Uani 1 1 d . . .
H43 H 0.0229 1.4865 0.1873 0.081 Uiso 1 1 calc R . .
C44 C 0.00685(9) 1.3596(4) 0.1302(2) 0.0674(14) Uani 1 1 d . . .
H44 H -0.0103 1.3986 0.1075 0.081 Uiso 1 1 calc R . .
C45 C 0.01206(7) 1.2508(4) 0.11587(15) 0.0556(12) Uani 1 1 d . . .
H45 H -0.0015 1.2145 0.0830 0.067 Uiso 1 1 calc R . .
C46 C 0.03694(6) 1.1936(3) 0.14907(13) 0.0385(9) Uani 1 1 d . . .
H46 H 0.0403 1.1181 0.1390 0.046 Uiso 1 1 calc R . .
C47 C 0.08402(6) 1.1841(2) 0.23355(11) 0.0223(7) Uani 1 1 d . . .
H47 H 0.0955 1.2367 0.2654 0.027 Uiso 1 1 calc R . .
N48 N 0.09940(5) 1.1662(2) 0.20232(9) 0.0225(5) Uani 1 1 d . . .
H48A H 0.0897 1.1159 0.1740 0.034 Uiso 1 1 calc R . .
H48B H 0.1165 1.1354 0.2250 0.034 Uiso 1 1 calc R . .
H48C H 0.1014 1.2366 0.1890 0.034 Uiso 1 1 calc R . .
C49 C 0.07152(6) 1.0946(3) 0.30051(12) 0.0259(7) Uani 1 1 d . . .
C50 C 0.04408(7) 1.1126(3) 0.28785(14) 0.0428(9) Uani 1 1 d . . .
H50 H 0.0296 1.1052 0.2510 0.051 Uiso 1 1 calc R . .
C51 C 0.03754(7) 1.1414(4) 0.32868(16) 0.0517(11) Uani 1 1 d . . .
H51 H 0.0187 1.1550 0.3192 0.062 Uiso 1 1 calc R . .
C52 C 0.05785(7) 1.1503(3) 0.38193(15) 0.0412(9) Uani 1 1 d . . .
H52 H 0.0532 1.1696 0.4096 0.049 Uiso 1 1 calc R . .
C53 C 0.08523(7) 1.1308(3) 0.39536(14) 0.0384(8) Uani 1 1 d . . .
H53 H 0.0995 1.1364 0.4325 0.046 Uiso 1 1 calc R . .
C54 C 0.09200(7) 1.1033(3) 0.35517(13) 0.0323(8) Uani 1 1 d . . .
H54 H 0.1109 1.0902 0.3650 0.039 Uiso 1 1 calc R . .
C55 C 0.07858(6) 1.0681(2) 0.25588(11) 0.0220(7) Uani 1 1 d . . .
H55 H 0.0623 1.0276 0.2253 0.026 Uiso 1 1 calc R . .
N56 N 0.10314(5) 0.9885(2) 0.27628(9) 0.0223(5) Uani 1 1 d . . .
H56A H 0.1189 1.0299 0.2980 0.033 Uiso 1 1 calc R . .
H56B H 0.1043 0.9582 0.2473 0.033 Uiso 1 1 calc R . .
H56C H 0.1012 0.9289 0.2959 0.033 Uiso 1 1 calc R . .
C61 C 0.18508(6) 0.4622(3) 0.30400(12) 0.0235(7) Uani 1 1 d . . .
C62 C 0.18965(6) 0.3736(3) 0.27520(13) 0.0305(7) Uani 1 1 d . . .
H62 H 0.1761 0.3580 0.2383 0.037 Uiso 1 1 calc R . .
C63 C 0.21382(7) 0.3078(3) 0.29995(15) 0.0392(9) Uani 1 1 d . . .
H63 H 0.2170 0.2487 0.2796 0.047 Uiso 1 1 calc R . .
C64 C 0.23328(7) 0.3273(3) 0.35357(15) 0.0425(9) Uani 1 1 d . . .
H64 H 0.2498 0.2816 0.3704 0.051 Uiso 1 1 calc R . .
C65 C 0.22865(7) 0.4134(3) 0.38289(15) 0.0442(9) Uani 1 1 d . . .
H65 H 0.2419 0.4264 0.4203 0.053 Uiso 1 1 calc R . .
C66 C 0.20456(6) 0.4814(3) 0.35775(13) 0.0360(8) Uani 1 1 d . . .
H66 H 0.2016 0.5415 0.3779 0.043 Uiso 1 1 calc R . .
C67 C 0.15957(6) 0.5389(2) 0.27480(11) 0.0212(6) Uani 1 1 d . . .
H67 H 0.1461 0.4982 0.2402 0.025 Uiso 1 1 calc R . .
N68 N 0.14573(5) 0.5570(2) 0.30840(9) 0.0229(6) Uani 1 1 d . . .
H68A H 0.1440 0.4865 0.3219 0.034 Uiso 1 1 calc R . .
H68B H 0.1286 0.5889 0.2872 0.034 Uiso 1 1 calc R . .
H68C H 0.1562 0.6065 0.3366 0.034 Uiso 1 1 calc R . .
C69 C 0.17978(8) 0.6407(3) 0.22293(15) 0.0381(9) Uani 1 1 d . . .
C70 C 0.20872(8) 0.6525(4) 0.24512(19) 0.0602(13) Uani 1 1 d . . .
H70 H 0.2197 0.6714 0.2829 0.072 Uiso 1 1 calc R . .
C71 C 0.22162(12) 0.6378(5) 0.2147(2) 0.094(2) Uani 1 1 d . . .
H71 H 0.2412 0.6478 0.2301 0.113 Uiso 1 1 calc R . .
C72 C 0.20555(13) 0.6085(5) 0.1619(3) 0.0848(18) Uani 1 1 d . . .
H72 H 0.2145 0.5965 0.1407 0.102 Uiso 1 1 calc R . .
C73 C 0.17667(14) 0.5943(4) 0.1356(2) 0.0822(17) Uani 1 1 d . . .
H73 H 0.1663 0.5740 0.0979 0.099 Uiso 1 1 calc R . .
C74 C 0.16307(10) 0.6120(3) 0.16874(17) 0.0560(11) Uani 1 1 d . . .
H74 H 0.1435 0.6040 0.1534 0.067 Uiso 1 1 calc R . .
C75 C 0.16740(6) 0.6577(2) 0.25935(12) 0.0230(7) Uani 1 1 d . . .
H75 H 0.1818 0.6957 0.2939 0.028 Uiso 1 1 calc R . .
N76 N 0.14263(4) 0.7372(2) 0.23400(9) 0.0213(5) Uani 1 1 d . . .
H76A H 0.1449 0.7913 0.2125 0.032 Uiso 1 1 calc R . .
H76B H 0.1408 0.7747 0.2608 0.032 Uiso 1 1 calc R . .
H76C H 0.1270 0.6939 0.2132 0.032 Uiso 1 1 calc R . .
O81 O 0.09228(5) 0.8005(2) 0.32934(10) 0.0363(6) Uani 1 1 d D . .
H81 H 0.0895 0.7426 0.3086 0.054 Uiso 1 1 calc R . .
C82 C 0.07454(10) 0.7939(3) 0.35158(17) 0.0604(12) Uani 1 1 d D . .
H82A H 0.0558 0.8188 0.3227 0.072 Uiso 1 1 calc R . .
H82B H 0.0809 0.8536 0.3811 0.072 Uiso 1 1 calc R . .
C83 C 0.07109(11) 0.6861(4) 0.37369(19) 0.0677(13) Uani 1 1 d D . .
H83A H 0.0577 0.7016 0.3869 0.081 Uiso 1 1 calc R . .
H83B H 0.0892 0.6682 0.4064 0.081 Uiso 1 1 calc R . .
C84 C 0.06188(11) 0.5778(4) 0.3408(2) 0.0789(16) Uani 1 1 d D . .
H84A H 0.0648 0.5896 0.3088 0.095 Uiso 1 1 calc R . .
H84B H 0.0747 0.5143 0.3631 0.095 Uiso 1 1 calc R . .
C85 C 0.03555(13) 0.5365(8) 0.3213(3) 0.203(5) Uani 1 1 d D . .
H85A H 0.0331 0.4651 0.2997 0.304 Uiso 1 1 calc R . .
H85B H 0.0222 0.5965 0.2981 0.304 Uiso 1 1 calc R . .
H85C H 0.0324 0.5180 0.3521 0.304 Uiso 1 1 calc R . .
O91 O 0.15265(5) 0.92029(19) 0.17730(10) 0.0368(6) Uani 1 1 d . . .
H91 H 0.1548 0.9723 0.2004 0.055 Uiso 1 1 calc R . .
C92 C 0.17652(8) 0.9164(3) 0.17050(16) 0.0446(9) Uani 1 1 d . . .
H92A H 0.1737 0.8551 0.1431 0.054 Uiso 1 1 calc R . .
H92B H 0.1927 0.8925 0.2057 0.054 Uiso 1 1 calc R . .
C93 C 0.18315(8) 1.0303(3) 0.15260(15) 0.0445(9) Uani 1 1 d . . .
H93A H 0.1851 1.0932 0.1787 0.053 Uiso 1 1 calc R . .
H93B H 0.1677 1.0520 0.1161 0.053 Uiso 1 1 calc R . .
C94 C 0.21012(9) 1.0201(4) 0.14984(17) 0.0596(11) Uani 1 1 d . . .
H94A H 0.2256 1.0014 0.1868 0.072 Uiso 1 1 calc R . .
H94B H 0.2084 0.9542 0.1252 0.072 Uiso 1 1 calc R . .
C95 C 0.21717(10) 1.1310(5) 0.1295(2) 0.0860(16) Uani 1 1 d . . .
H95A H 0.2345 1.1192 0.1283 0.129 Uiso 1 1 calc R . .
H95B H 0.2195 1.1962 0.1543 0.129 Uiso 1 1 calc R . .
H95C H 0.2021 1.1495 0.0926 0.129 Uiso 1 1 calc R . .
O101 O 0.10746(12) 1.3803(6) 0.1664(2) 0.0285(17) Uiso 0.683(7) 1 d PD A 1
H101 H 0.1018 1.4467 0.1700 0.043 Uiso 0.683(7) 1 calc PR A 1
C102 C 0.09761(12) 1.3579(4) 0.11027(18) 0.0268(12) Uiso 0.683(7) 1 d PD A 1
H10A H 0.0978 1.4328 0.0924 0.032 Uiso 0.683(7) 1 calc PR A 1
H10B H 0.0780 1.3321 0.0937 0.032 Uiso 0.683(7) 1 calc PR A 1
C103 C 0.11289(10) 1.2706(4) 0.09772(18) 0.0249(12) Uiso 0.683(7) 1 d PD A 1
H10C H 0.1153 1.1998 0.1202 0.030 Uiso 0.683(7) 1 calc PR A 1
H10D H 0.1317 1.3022 0.1090 0.030 Uiso 0.683(7) 1 calc PR A 1
C104 C 0.10021(11) 1.2340(5) 0.0399(2) 0.0427(16) Uiso 0.683(7) 1 d PD A 1
H10E H 0.0979 1.3052 0.0177 0.051 Uiso 0.683(7) 1 calc PR A 1
H10F H 0.0813 1.2037 0.0288 0.051 Uiso 0.683(7) 1 calc PR A 1
C105 C 0.11497(14) 1.1435(6) 0.0248(3) 0.0472(19) Uiso 0.683(7) 1 d PD A 1
H10G H 0.1041 1.1266 -0.0145 0.071 Uiso 0.683(7) 1 calc PR A 1
H10H H 0.1171 1.0712 0.0456 0.071 Uiso 0.683(7) 1 calc PR A 1
H10I H 0.1334 1.1732 0.0333 0.071 Uiso 0.683(7) 1 calc PR A 1
O01B O 0.1126(2) 1.3855(10) 0.1691(4) 0.016(3) Uiso 0.317(7) 1 d PD A 2
H01B H 0.0968 1.3892 0.1667 0.024 Uiso 0.317(7) 1 calc PR A 2
C02B C 0.1097(3) 1.3724(11) 0.1174(5) 0.047(4) Uiso 0.317(7) 1 d PD A 2
H02A H 0.1130 1.4495 0.1051 0.056 Uiso 0.317(7) 1 calc PR A 2
H02B H 0.0902 1.3492 0.0918 0.056 Uiso 0.317(7) 1 calc PR A 2
C03B C 0.1282(3) 1.2862(12) 0.1141(5) 0.064(4) Uiso 0.317(7) 1 d PD A 2
H03A H 0.1256 1.2101 0.1283 0.076 Uiso 0.317(7) 1 calc PR A 2
H03B H 0.1477 1.3117 0.1381 0.076 Uiso 0.317(7) 1 calc PR A 2
C04B C 0.1238(2) 1.2679(10) 0.0580(4) 0.046(4) Uiso 0.317(7) 1 d PD A 2
H04A H 0.1424 1.2614 0.0608 0.055 Uiso 0.317(7) 1 calc PR A 2
H04B H 0.1150 1.3399 0.0366 0.055 Uiso 0.317(7) 1 calc PR A 2
C05B C 0.1070(4) 1.1657(17) 0.0255(8) 0.100(8) Uiso 0.317(7) 1 d PD A 2
H05A H 0.1040 1.1713 -0.0120 0.150 Uiso 0.317(7) 1 calc PR A 2
H05B H 0.0890 1.1658 0.0247 0.150 Uiso 0.317(7) 1 calc PR A 2
H05C H 0.1170 1.0925 0.0423 0.150 Uiso 0.317(7) 1 calc PR A 2
O111 O 0.13634(11) 0.3411(5) 0.34181(19) 0.0234(14) Uiso 0.624(7) 1 d PD B 1
H111 H 0.1418 0.2744 0.3379 0.035 Uiso 0.624(7) 1 calc PR B 1
C112 C 0.13405(14) 0.3422(5) 0.3910(2) 0.0357(16) Uiso 0.624(7) 1 d PD B 1
H11A H 0.1458 0.2778 0.4150 0.043 Uiso 0.624(7) 1 calc PR B 1
H11B H 0.1145 0.3236 0.3807 0.043 Uiso 0.624(7) 1 calc PR B 1
C113 C 0.14198(11) 0.4534(4) 0.4237(2) 0.0312(15) Uiso 0.624(7) 1 d PD B 1
H11C H 0.1332 0.5207 0.3986 0.037 Uiso 0.624(7) 1 calc PR B 1
H11D H 0.1624 0.4636 0.4412 0.037 Uiso 0.624(7) 1 calc PR B 1
C114 C 0.13359(18) 0.4567(8) 0.4677(3) 0.044(3) Uiso 0.624(7) 1 d PD B 1
H11E H 0.1130 0.4506 0.4498 0.053 Uiso 0.624(7) 1 calc PR B 1
H11F H 0.1415 0.3864 0.4913 0.053 Uiso 0.624(7) 1 calc PR B 1
C115 C 0.14256(14) 0.5643(6) 0.5037(3) 0.061(2) Uiso 0.624(7) 1 d PD B 1
H11G H 0.1629 0.5657 0.5256 0.091 Uiso 0.624(7) 1 calc PR B 1
H11H H 0.1344 0.5622 0.5280 0.091 Uiso 0.624(7) 1 calc PR B 1
H11I H 0.1361 0.6351 0.4808 0.091 Uiso 0.624(7) 1 calc PR B 1
O11B O 0.1430(2) 0.3454(10) 0.3496(4) 0.043(3) Uiso 0.376(7) 1 d PD B 2
H11J H 0.1523 0.2873 0.3488 0.064 Uiso 0.376(7) 1 calc PR B 2
C12B C 0.1453(2) 0.3540(9) 0.3972(4) 0.039(3) Uiso 0.376(7) 1 d PD B 2
H12A H 0.1633 0.3929 0.4219 0.046 Uiso 0.376(7) 1 calc PR B 2
H12B H 0.1459 0.2738 0.4116 0.046 Uiso 0.376(7) 1 calc PR B 2
C13B C 0.12222(18) 0.4217(8) 0.3984(3) 0.036(3) Uiso 0.376(7) 1 d PD B 2
H13A H 0.1047 0.3759 0.3796 0.043 Uiso 0.376(7) 1 calc PR B 2
H13B H 0.1194 0.4971 0.3786 0.043 Uiso 0.376(7) 1 calc PR B 2
C14B C 0.1290(3) 0.4461(13) 0.4569(5) 0.042(4) Uiso 0.376(7) 1 d PD B 2
H14A H 0.1350 0.3724 0.4785 0.050 Uiso 0.376(7) 1 calc PR B 2
H14B H 0.1122 0.4757 0.4574 0.050 Uiso 0.376(7) 1 calc PR B 2
C15B C 0.1523(2) 0.5376(10) 0.4824(4) 0.056(3) Uiso 0.376(7) 1 d PD B 2
H15A H 0.1577 0.5489 0.5210 0.083 Uiso 0.376(7) 1 calc PR B 2
H15B H 0.1458 0.6125 0.4628 0.083 Uiso 0.376(7) 1 calc PR B 2
H15C H 0.1685 0.5102 0.4797 0.083 Uiso 0.376(7) 1 calc PR B 2

loop_
_atom_site_aniso_label
_atom_site_aniso_U_11
_atom_site_aniso_U_22
_atom_site_aniso_U_33
_atom_site_aniso_U_23
_atom_site_aniso_U_13
_atom_site_aniso_U_12
C1 0.0246(15) 0.0149(15) 0.0288(17) -0.0040(12) 0.0104(14) -0.0032(12)
C2 0.0237(15) 0.0170(16) 0.0242(16) 0.0007(12) 0.0078(13) -0.0029(12)
C3 0.0240(16) 0.0268(18) 0.0281(17) 0.0007(13) 0.0105(14) -0.0024(13)
C4 0.0281(17) 0.036(2) 0.042(2) 0.0016(16) 0.0173(16) 0.0006(15)
C5 0.0295(18) 0.041(2) 0.052(2) 0.0030(18) 0.0142(18) 0.0074(16)
C6 0.032(2) 0.038(2) 0.052(2) 0.0037(18) 0.0021(19) 0.0069(17)
C7 0.039(2) 0.0235(19) 0.035(2) 0.0035(15) 0.0000(17) -0.0044(15)
C8 0.0333(18) 0.0201(17) 0.0326(19) 0.0007(14) 0.0043(15) -0.0015(14)
C9 0.0217(15) 0.0157(16) 0.0338(18) 0.0002(13) 0.0034(14) -0.0054(12)
C10 0.0221(16) 0.0241(18) 0.041(2) 0.0020(14) 0.0095(15) -0.0022(13)
C2A 0.0224(15) 0.0153(15) 0.0272(17) 0.0016(12) 0.0100(14) -0.0017(12)
O2 0.0263(11) 0.0183(11) 0.0276(11) -0.0010(9) 0.0112(10) 0.0013(9)
O3 0.0261(11) 0.0258(12) 0.0230(12) 0.0007(9) 0.0086(9) 0.0025(9)
C11 0.0267(15) 0.0169(15) 0.0195(15) 0.0028(12) 0.0048(13) 0.0011(13)
C12 0.0268(16) 0.0186(16) 0.0200(15) 0.0038(12) 0.0089(13) 0.0034(13)
C13 0.0408(19) 0.0266(18) 0.0294(18) 0.0054(14) 0.0178(16) 0.0046(15)
C14 0.055(2) 0.033(2) 0.035(2) 0.0066(15) 0.0301(18) 0.0085(17)
C15 0.060(2) 0.036(2) 0.0251(18) 0.0020(15) 0.0180(18) 0.0131(19)
C16 0.071(3) 0.028(2) 0.032(2) -0.0073(16) 0.011(2) 0.005(2)
C17 0.052(2) 0.030(2) 0.038(2) -0.0069(16) 0.0085(19) -0.0041(18)
C18 0.0362(19) 0.0251(18) 0.0299(18) -0.0029(14) 0.0035(15) -0.0044(15)
C19 0.0352(18) 0.0225(17) 0.0179(15) -0.0003(13) 0.0050(14) 0.0035(14)
C20 0.045(2) 0.0263(18) 0.0234(17) 0.0031(13) 0.0115(16) 0.0113(16)
C12A 0.0204(15) 0.0213(17) 0.0276(17) -0.0007(13) 0.0129(14) 0.0005(12)
O12 0.0274(11) 0.0187(11) 0.0232(11) 0.0013(9) 0.0088(9) 0.0010(9)
O13 0.0366(12) 0.0156(11) 0.0263(12) 0.0031(9) 0.0069(10) 0.0040(9)
C21 0.0193(14) 0.0236(16) 0.0190(15) -0.0005(12) 0.0058(12) 0.0071(12)
C22 0.0235(15) 0.0208(16) 0.0186(15) 0.0013(12) 0.0062(13) 0.0023(12)
C23 0.0376(18) 0.0229(17) 0.0285(17) 0.0051(13) 0.0202(15) 0.0033(14)
C24 0.0387(18) 0.0303(18) 0.0263(17) 0.0049(14) 0.0199(15) 0.0092(15)
C25 0.0309(17) 0.040(2) 0.0249(17) -0.0068(15) 0.0101(15) 0.0107(16)
C26 0.0322(19) 0.045(2) 0.040(2) -0.0251(17) 0.0087(17) 0.0000(17)
C27 0.0325(19) 0.039(2) 0.052(2) -0.0223(18) 0.0179(18) -0.0080(16)
C28 0.0244(16) 0.034(2) 0.043(2) -0.0134(16) 0.0150(16) -0.0045(14)
C29 0.0237(15) 0.0242(17) 0.0214(16) -0.0037(12) 0.0067(13) 0.0040(13)
C30 0.0281(17) 0.0307(19) 0.0223(16) -0.0024(13) 0.0075(14) 0.0086(14)
C22A 0.0214(15) 0.0237(17) 0.0257(17) -0.0002(13) 0.0121(13) 0.0010(13)
O22 0.0305(11) 0.0210(11) 0.0225(11) 0.0000(9) 0.0104(10) 0.0008(9)
O23 0.0412(13) 0.0174(11) 0.0263(12) 0.0012(9) 0.0097(10) 0.0062(10)
C31 0.0178(14) 0.0213(16) 0.0260(16) -0.0067(12) 0.0083(13) -0.0008(12)
C32 0.0222(15) 0.0245(17) 0.0275(17) -0.0059(13) 0.0124(14) -0.0017(13)
C33 0.0246(17) 0.050(2) 0.0281(18) -0.0042(15) 0.0144(15) 0.0018(15)
C34 0.0325(19) 0.052(2) 0.044(2) -0.0081(17) 0.0260(17) 0.0055(17)
C35 0.0237(17) 0.037(2) 0.058(2) -0.0051(18) 0.0187(17) 0.0054(15)
C36 0.0221(17) 0.031(2) 0.057(2) 0.0001(17) 0.0103(17) 0.0054(15)
C37 0.0277(17) 0.0291(19) 0.039(2) 0.0002(15) 0.0060(16) 0.0026(15)
C38 0.0247(16) 0.0299(18) 0.0308(18) -0.0049(14) 0.0078(14) 0.0026(14)
C39 0.0218(15) 0.0188(16) 0.0306(17) -0.0066(13) 0.0089(14) -0.0026(12)
C40 0.0218(16) 0.0281(18) 0.041(2) -0.0059(15) 0.0127(15) 0.0020(14)
C32A 0.0226(15) 0.0176(16) 0.0271(17) -0.0030(12) 0.0105(14) -0.0034(12)
O32 0.0244(10) 0.0226(11) 0.0258(11) -0.0032(9) 0.0150(9) 0.0008(9)
O33 0.0245(11) 0.0326(13) 0.0243(12) -0.0001(9) 0.0119(9) 0.0036(9)
C41 0.0237(16) 0.0237(17) 0.0306(17) 0.0075(13) 0.0144(14) 0.0068(13)
C42 0.0338(19) 0.028(2) 0.074(3) 0.0058(18) 0.0309(19) 0.0069(15)
C43 0.050(3) 0.032(2) 0.138(5) 0.025(3) 0.059(3) 0.017(2)
C44 0.037(2) 0.074(3) 0.093(4) 0.051(3) 0.034(3) 0.032(2)
C45 0.031(2) 0.096(4) 0.035(2) 0.023(2) 0.0123(17) 0.020(2)
C46 0.0311(18) 0.055(2) 0.0272(18) 0.0046(16) 0.0122(15) 0.0162(17)
C47 0.0281(16) 0.0192(16) 0.0196(15) -0.0005(12) 0.0116(13) 0.0022(13)
N48 0.0256(13) 0.0172(13) 0.0233(13) 0.0030(10) 0.0107(11) 0.0019(10)
C49 0.0258(16) 0.0218(17) 0.0316(18) 0.0010(13) 0.0151(14) 0.0017(13)
C50 0.0263(18) 0.070(3) 0.034(2) -0.0018(18) 0.0156(16) 0.0031(18)
C51 0.0287(19) 0.083(3) 0.050(2) -0.005(2) 0.0253(19) 0.0037(19)
C52 0.047(2) 0.047(2) 0.041(2) -0.0062(17) 0.0301(19) -0.0015(18)
C53 0.043(2) 0.040(2) 0.0308(19) -0.0052(15) 0.0169(17) 0.0001(17)
C54 0.0304(17) 0.035(2) 0.0326(19) -0.0060(15) 0.0159(15) 0.0011(15)
C55 0.0173(14) 0.0215(16) 0.0206(15) -0.0006(12) 0.0042(12) 0.0043(12)
N56 0.0248(13) 0.0193(13) 0.0218(13) 0.0021(10) 0.0105(11) 0.0031(11)
C61 0.0227(15) 0.0194(16) 0.0280(17) 0.0031(13) 0.0122(14) 0.0023(12)
C62 0.0297(17) 0.0265(18) 0.0361(19) -0.0010(14) 0.0166(15) 0.0020(14)
C63 0.042(2) 0.0281(19) 0.051(2) 0.0018(16) 0.0252(19) 0.0107(16)
C64 0.0336(19) 0.039(2) 0.053(2) 0.0133(18) 0.0204(19) 0.0153(17)
C65 0.035(2) 0.050(2) 0.039(2) 0.0035(18) 0.0104(17) 0.0130(18)
C66 0.0350(18) 0.035(2) 0.0316(19) -0.0001(15) 0.0116(16) 0.0093(16)
C67 0.0225(15) 0.0206(16) 0.0191(15) -0.0004(12) 0.0091(13) 0.0019(12)
N68 0.0257(13) 0.0172(13) 0.0258(13) 0.0021(10) 0.0126(11) 0.0017(10)
C69 0.058(2) 0.0235(18) 0.048(2) 0.0143(16) 0.038(2) 0.0163(17)
C70 0.053(2) 0.068(3) 0.088(3) 0.039(2) 0.057(3) 0.028(2)
C71 0.089(4) 0.124(5) 0.099(4) 0.070(4) 0.069(4) 0.053(4)
C72 0.104(4) 0.092(4) 0.095(4) 0.048(3) 0.077(4) 0.065(4)
C73 0.151(5) 0.050(3) 0.059(3) 0.022(2) 0.062(4) 0.033(3)
C74 0.106(3) 0.032(2) 0.054(3) 0.0079(18) 0.058(3) 0.015(2)
C75 0.0235(15) 0.0173(15) 0.0290(16) 0.0013(12) 0.0135(14) 0.0023(12)
N76 0.0215(12) 0.0179(13) 0.0247(13) 0.0001(10) 0.0113(11) 0.0017(10)
O81 0.0460(14) 0.0285(13) 0.0507(16) -0.0106(11) 0.0362(13) -0.0094(11)
C82 0.108(3) 0.042(2) 0.068(3) -0.016(2) 0.071(3) -0.022(2)
C83 0.107(4) 0.052(3) 0.085(3) -0.017(2) 0.079(3) -0.023(3)
C84 0.135(5) 0.043(3) 0.107(4) -0.021(3) 0.097(4) -0.035(3)
C85 0.143(6) 0.359(13) 0.179(7) -0.192(8) 0.136(6) -0.190(8)
O91 0.0449(14) 0.0273(14) 0.0474(15) -0.0046(10) 0.0297(12) -0.0027(11)
C92 0.055(2) 0.039(2) 0.056(2) -0.0046(18) 0.039(2) -0.0044(18)
C93 0.054(2) 0.044(2) 0.040(2) 0.0023(17) 0.0259(19) -0.0128(19)
C94 0.065(3) 0.062(3) 0.054(3) -0.010(2) 0.031(2) -0.017(2)
C95 0.083(3) 0.093(4) 0.082(4) 0.014(3) 0.040(3) -0.032(3)

loop_
_atom_type_symbol
_atom_type_description
_atom_type_scat_dispersion_real
_atom_type_scat_dispersion_imag
_atom_type_scat_source
C C 0.0033 0.0016 'International Tables Vol C Tables 4.2.6.8 and 6.1.1.4'
H H 0.0000 0.0000 'International Tables Vol C Tables 4.2.6.8 and 6.1.1.4'
N N 0.0061 0.0033 'International Tables Vol C Tables 4.2.6.8 and 6.1.1.4'
O O 0.0106 0.0060 'International Tables Vol C Tables 4.2.6.8 and 6.1.1.4'

loop_
_geom_angle_atom_site_label_1
_geom_angle_atom_site_label_2
_geom_angle_atom_site_label_3
_geom_angle
_geom_angle_site_symmetry_1
_geom_angle_site_symmetry_3
_geom_angle_publ_flag
C2 C1 C9 119.6(3) . . ?
C2 C1 C11 123.7(3) . . ?
C9 C1 C11 116.6(3) . . ?
C1 C2 C3 119.8(3) . . ?
C1 C2 C2A 122.5(3) . . ?
C3 C2 C2A 117.8(3) . . ?
C4 C3 C2 121.4(3) . . ?
C3 C4 C10 120.6(3) . . ?
C6 C5 C10 120.7(4) . . ?
C5 C6 C7 120.4(3) . . ?
C8 C7 C6 120.8(3) . . ?
C7 C8 C9 120.9(3) . . ?
C10 C9 C8 118.4(3) . . ?
C10 C9 C1 119.5(3) . . ?
C8 C9 C1 122.2(3) . . ?
C9 C10 C4 119.1(3) . . ?
C9 C10 C5 118.9(3) . . ?
C4 C10 C5 122.0(3) . . ?
O2 C2A O3 123.9(3) . . ?
O2 C2A C2 118.6(3) . . ?
O3 C2A C2 117.5(3) . . ?
C12 C11 C19 119.8(3) . . ?
C12 C11 C1 120.1(3) . . ?
C19 C11 C1 119.8(3) . . ?
C11 C12 C13 120.0(3) . . ?
C11 C12 C12A 120.6(3) . . ?
C13 C12 C12A 119.3(3) . . ?
C14 C13 C12 120.9(3) . . ?
C13 C14 C20 120.8(3) . . ?
C16 C15 C20 121.1(3) . . ?
C15 C16 C17 120.3(3) . . ?
C18 C17 C16 120.9(4) . . ?
C17 C18 C19 120.3(3) . . ?
C18 C19 C20 119.3(3) . . ?
C18 C19 C11 121.3(3) . . ?
C20 C19 C11 119.4(3) . . ?
C14 C20 C19 119.0(3) . . ?
C14 C20 C15 122.8(3) . . ?
C19 C20 C15 118.1(3) . . ?
O13 C12A O12 125.3(3) . . ?
O13 C12A C12 118.2(3) . . ?
O12 C12A C12 116.5(3) . . ?
C22 C21 C29 119.1(3) . . ?
C22 C21 C31 120.2(3) . . ?
C29 C21 C31 120.5(3) . . ?
C21 C22 C23 120.8(3) . . ?
C21 C22 C22A 119.7(3) . . ?
C23 C22 C22A 119.5(3) . . ?
C24 C23 C22 120.7(3) . . ?
C23 C24 C30 120.8(3) . . ?
C26 C25 C30 121.0(3) . . ?
C25 C26 C27 120.2(3) . . ?
C28 C27 C26 120.7(3) . . ?
C27 C28 C29 120.7(3) . . ?
C30 C29 C28 118.4(3) . . ?
C30 C29 C21 120.0(3) . . ?
C28 C29 C21 121.6(3) . . ?
C29 C30 C25 119.0(3) . . ?
C29 C30 C24 118.5(3) . . ?
C25 C30 C24 122.5(3) . . ?
O23 C22A O22 125.7(3) . . ?
O23 C22A C22 117.8(3) . . ?
O22 C22A C22 116.5(3) . . ?
C32 C31 C39 119.3(3) . . ?
C32 C31 C21 123.2(2) . . ?
C39 C31 C21 117.1(3) . . ?
C31 C32 C33 119.4(3) . . ?
C31 C32 C32A 122.5(3) . . ?
C33 C32 C32A 118.0(3) . . ?
C34 C33 C32 121.9(3) . . ?
C33 C34 C40 120.5(3) . . ?
C36 C35 C40 121.0(3) . . ?
C35 C36 C37 119.9(3) . . ?
C38 C37 C36 120.7(3) . . ?
C37 C38 C39 121.1(3) . . ?
C40 C39 C38 117.9(3) . . ?
C40 C39 C31 119.9(3) . . ?
C38 C39 C31 122.2(3) . . ?
C39 C40 C34 118.9(3) . . ?
C39 C40 C35 119.3(3) . . ?
C34 C40 C35 121.8(3) . . ?
O32 C32A O33 122.8(3) . . ?
O32 C32A C32 119.5(3) . . ?
O33 C32A C32 117.7(3) . . ?
C46 C41 C42 119.7(3) . . ?
C46 C41 C47 120.8(3) . . ?
C42 C41 C47 119.6(3) . . ?
C41 C42 C43 118.9(4) . . ?
C44 C43 C42 121.5(4) . . ?
C43 C44 C45 119.3(4) . . ?
C44 C45 C46 120.4(4) . . ?
C41 C46 C45 120.3(4) . . ?
N48 C47 C41 108.7(2) . . ?
N48 C47 C55 113.3(2) . . ?
C41 C47 C55 110.3(2) . . ?
C50 C49 C54 117.8(3) . . ?
C50 C49 C55 120.4(3) . . ?
C54 C49 C55 121.8(3) . . ?
C49 C50 C51 120.6(3) . . ?
C52 C51 C50 120.8(3) . . ?
C51 C52 C53 119.3(3) . . ?
C52 C53 C54 120.4(3) . . ?
C53 C54 C49 121.0(3) . . ?
N56 C55 C49 110.9(2) . . ?
N56 C55 C47 110.7(2) . . ?
C49 C55 C47 110.0(2) . . ?
C66 C61 C62 119.1(3) . . ?
C66 C61 C67 121.5(3) . . ?
C62 C61 C67 119.3(3) . . ?
C63 C62 C61 120.3(3) . . ?
C64 C63 C62 120.5(3) . . ?
C63 C64 C65 119.6(3) . . ?
C64 C65 C66 120.0(3) . . ?
C61 C66 C65 120.4(3) . . ?
N68 C67 C61 111.5(2) . . ?
N68 C67 C75 110.9(2) . . ?
C61 C67 C75 110.1(2) . . ?
C74 C69 C70 120.9(4) . . ?
C74 C69 C75 120.2(3) . . ?
C70 C69 C75 118.9(3) . . ?
C71 C70 C69 122.5(5) . . ?
C72 C71 C70 117.1(5) . . ?
C71 C72 C73 125.4(5) . . ?
C72 C73 C74 116.9(5) . . ?
C69 C74 C73 117.3(4) . . ?
C69 C75 N76 111.7(2) . . ?
C69 C75 C67 111.3(2) . . ?
N76 C75 C67 110.3(2) . . ?
O81 C82 C83 120.8(4) . . ?
C82 C83 C84 121.7(4) . . ?
C85 C84 C83 121.0(5) . . ?
O91 C92 C93 114.3(3) . . ?
C92 C93 C94 110.7(3) . . ?
C95 C94 C93 113.0(4) . . ?
O101 C102 C103 116.1(4) . . ?
C102 C103 C104 116.0(4) . . ?
C103 C104 C105 118.3(4) . . ?
O01B C02B C03B 114.4(10) . . ?
C02B C03B C04B 114.1(10) . . ?
C03B C04B C05B 119.2(12) . . ?
O111 C112 C113 117.2(5) . . ?
C112 C113 C114 113.9(5) . . ?
C115 C114 C113 115.7(6) . . ?
O11B C12B C13B 114.1(9) . . ?
C12B C13B C14B 110.7(8) . . ?
C13B C14B C15B 109.7(9) . . ?

loop_
_geom_bond_atom_site_label_1
_geom_bond_atom_site_label_2
_geom_bond_distance
_geom_bond_site_symmetry_2
_geom_bond_publ_flag
C1 C2 1.372(4) . ?
C1 C9 1.441(4) . ?
C1 C11 1.489(4) . ?
C2 C3 1.416(4) . ?
C2 C2A 1.518(4) . ?
C3 C4 1.358(4) . ?
C4 C10 1.410(4) . ?
C5 C6 1.356(5) . ?
C5 C10 1.426(4) . ?
C6 C7 1.384(5) . ?
C7 C8 1.368(4) . ?
C8 C9 1.413(4) . ?
C9 C10 1.411(5) . ?
C2A O2 1.259(3) . ?
C2A O3 1.259(3) . ?
C11 C12 1.387(4) . ?
C11 C19 1.431(4) . ?
C12 C13 1.403(4) . ?
C12 C12A 1.507(4) . ?
C13 C14 1.372(4) . ?
C14 C20 1.410(5) . ?
C15 C16 1.361(5) . ?
C15 C20 1.425(4) . ?
C16 C17 1.391(5) . ?
C17 C18 1.368(5) . ?
C18 C19 1.415(4) . ?
C19 C20 1.416(4) . ?
C12A O13 1.255(3) . ?
C12A O12 1.260(3) . ?
C21 C22 1.377(4) . ?
C21 C29 1.433(4) . ?
C21 C31 1.498(4) . ?
C22 C23 1.409(4) . ?
C22 C22A 1.515(4) . ?
C23 C24 1.359(4) . ?
C24 C30 1.424(4) . ?
C25 C26 1.360(5) . ?
C25 C30 1.416(4) . ?
C26 C27 1.393(5) . ?
C27 C28 1.368(4) . ?
C28 C29 1.418(4) . ?
C29 C30 1.414(4) . ?
C22A O23 1.258(3) . ?
C22A O22 1.259(3) . ?
C31 C32 1.379(4) . ?
C31 C39 1.442(4) . ?
C32 C33 1.415(4) . ?
C32 C32A 1.506(4) . ?
C33 C34 1.356(4) . ?
C34 C40 1.410(4) . ?
C35 C36 1.353(5) . ?
C35 C40 1.418(4) . ?
C36 C37 1.395(5) . ?
C37 C38 1.364(4) . ?
C38 C39 1.415(4) . ?
C39 C40 1.410(4) . ?
C32A O32 1.261(3) . ?
C32A O33 1.264(3) . ?
C41 C46 1.381(4) . ?
C41 C42 1.383(4) . ?
C41 C47 1.512(4) . ?
C42 C43 1.393(5) . ?
C43 C44 1.364(6) . ?
C44 C45 1.372(6) . ?
C45 C46 1.384(5) . ?
C47 N48 1.497(3) . ?
C47 C55 1.548(4) . ?
C49 C50 1.387(4) . ?
C49 C54 1.391(4) . ?
C49 C55 1.508(4) . ?
C50 C51 1.393(5) . ?
C51 C52 1.361(5) . ?
C52 C53 1.381(5) . ?
C53 C54 1.381(4) . ?
C55 N56 1.488(3) . ?
C61 C66 1.372(4) . ?
C61 C62 1.386(4) . ?
C61 C67 1.509(4) . ?
C62 C63 1.381(4) . ?
C63 C64 1.370(5) . ?
C64 C65 1.378(5) . ?
C65 C66 1.392(4) . ?
C67 N68 1.484(3) . ?
C67 C75 1.541(4) . ?
C69 C74 1.374(5) . ?
C69 C70 1.405(5) . ?
C69 C75 1.488(4) . ?
C70 C71 1.359(6) . ?
C71 C72 1.339(7) . ?
C72 C73 1.397(7) . ?
C73 C74 1.461(6) . ?
C75 N76 1.494(3) . ?
O81 C82 1.392(4) . ?
C82 C83 1.425(5) . ?
C83 C84 1.470(5) . ?
C84 C85 1.358(6) . ?
O91 C92 1.417(4) . ?
C92 C93 1.495(5) . ?
C93 C94 1.527(5) . ?
C94 C95 1.508(6) . ?
O101 C102 1.411(6) . ?
C102 C103 1.450(6) . ?
C103 C104 1.474(6) . ?
C104 C105 1.494(8) . ?
O01B C02B 1.381(11) . ?
C02B C03B 1.449(12) . ?
C03B C04B 1.481(11) . ?
C04B C05B 1.487(14) . ?
O111 C112 1.441(6) . ?
C112 C113 1.496(7) . ?
C113 C114 1.510(8) . ?
C114 C115 1.506(9) . ?
O11B C12B 1.278(10) . ?
C12B C13B 1.501(10) . ?
C13B C14B 1.515(11) . ?
C14B C15B 1.531(12) . ?
